data_7120204
loop_
_publ_author_name
'Kontham, Ravindar'
'Kambale, Digambar Abasaheb'
'Thorat, Sagar Sudam'
'Pratapure, Madhukar Shivaji'
'Gonnade, Rajesh G.'

_publ_section_title
;
 Lewis acid catalyzed cascade annulation of alkynols with \a-ketoesters: A
 facile access to \g-spiroketal-\g-lactones
;
_journal_name_full 'Chem. Commun.'
_journal_paper_doi 10.1039/C7CC03668J
_journal_year 2017
_chemical_formula_moiety 'C19 H22 O3'
_chemical_formula_sum 'C19 H22 O3'
_chemical_formula_weight 298.36
_space_group_crystal_system triclinic
_space_group_IT_number 2
_space_group_name_Hall '-P 1'
_space_group_name_H-M_alt 'P -1'
_symmetry_space_group_name_Hall '-P 1'
_symmetry_space_group_name_H-M 'P -1'
_atom_sites_solution_hydrogens geom
_audit_creation_method SHELXL-2014/7
_audit_update_record
;
2016-10-17 deposited with the CCDC.
2017-05-30 downloaded from the CCDC.
;
_cell_angle_alpha 93.6160(10)
_cell_angle_beta 92.6120(10)
_cell_angle_gamma 93.620(2)
_cell_formula_units_Z 2
_cell_length_a 6.4777(2)
_cell_length_b 8.9647(2)
_cell_length_c 13.3928(3)
_cell_measurement_reflns_used 3958
_cell_measurement_temperature 100(2)
_cell_measurement_theta_max 31.42
_cell_measurement_theta_min 2.28
_cell_volume 773.67(3)
_computing_cell_refinement 'Bruker SAINT'
_computing_data_collection 'Bruker APEX2'
_computing_data_reduction 'Bruker SAINT'
_computing_molecular_graphics 'Bruker SHELXTL'
_computing_publication_material 'Bruker SHELXTL'
_computing_structure_refinement 'SHELXL-2014/7 (Sheldrick, 2014)'
_computing_structure_solution 'SHELXS-97 (Sheldrick, 2008)'
_diffrn_ambient_temperature 100(2)
_diffrn_measured_fraction_theta_full 0.997
_diffrn_measured_fraction_theta_max 0.994
_diffrn_measurement_device_type 'Bruker APEX-II CCD'
_diffrn_measurement_method '\f and \w scans'
_diffrn_radiation_monochromator graphite
_diffrn_radiation_source 'fine focus sealed tube'
_diffrn_radiation_type MoK\a
_diffrn_radiation_wavelength 0.71073
_diffrn_reflns_av_R_equivalents 0.0273
_diffrn_reflns_av_unetI/netI 0.0293
_diffrn_reflns_Laue_measured_fraction_full 0.997
_diffrn_reflns_Laue_measured_fraction_max 0.994
_diffrn_reflns_limit_h_max 6
_diffrn_reflns_limit_h_min -7
_diffrn_reflns_limit_k_max 11
_diffrn_reflns_limit_k_min -11
_diffrn_reflns_limit_l_max 16
_diffrn_reflns_limit_l_min -16
_diffrn_reflns_number 10344
_diffrn_reflns_point_group_measured_fraction_full 0.997
_diffrn_reflns_point_group_measured_fraction_max 0.994
_diffrn_reflns_theta_full 25.242
_diffrn_reflns_theta_max 25.998
_diffrn_reflns_theta_min 1.525
_exptl_absorpt_coefficient_mu 0.085
_exptl_absorpt_correction_T_max 0.981
_exptl_absorpt_correction_T_min 0.964
_exptl_absorpt_correction_type multi-scan
_exptl_absorpt_process_details 'SADABS (Bruker, 2006)'
_exptl_crystal_colour colourless
_exptl_crystal_density_diffrn 1.281
_exptl_crystal_description block
_exptl_crystal_F_000 320
_exptl_crystal_recrystallization_method 'Re-crystallisation from solvent: dichloromethane-petroleum ether'
_exptl_crystal_size_max 0.430
_exptl_crystal_size_mid 0.320
_exptl_crystal_size_min 0.220
_refine_diff_density_max 0.283
_refine_diff_density_min -0.246
_refine_diff_density_rms 0.046
_refine_ls_extinction_method none
_refine_ls_goodness_of_fit_ref 1.070
_refine_ls_hydrogen_treatment constr
_refine_ls_matrix_type full
_refine_ls_number_parameters 200
_refine_ls_number_reflns 3006
_refine_ls_number_restraints 0
_refine_ls_restrained_S_all 1.070
_refine_ls_R_factor_all 0.0577
_refine_ls_R_factor_gt 0.0456
_refine_ls_shift/su_max 0.000
_refine_ls_shift/su_mean 0.000
_refine_ls_structure_factor_coef Fsqd
_refine_ls_weighting_details 'w=1/[\s^2^(Fo^2^)+(0.0433P)^2^+0.4332P] where P=(Fo^2^+2Fc^2^)/3'
_refine_ls_weighting_scheme calc
_refine_ls_wR_factor_gt 0.1036
_refine_ls_wR_factor_ref 0.1097
_reflns_Friedel_coverage 0.000
_reflns_number_gt 2502
_reflns_number_total 3006
_reflns_threshold_expression 'I > 2\s(I)'
_cod_data_source_file c7cc03668j2.cif
_cod_data_source_block msb_164_160616_0m
_cod_database_code 7120204
_shelx_shelxl_version_number 2014/7
_shelx_space_group_comment
;
The symmetry employed for this shelxl refinement is uniquely defined
by the following loop, which should always be used as a source of
symmetry information in preference to the above space-group names.
They are only intended as comments.
;
_shelx_estimated_absorpt_t_min 0.964
_shelx_estimated_absorpt_t_max 0.981

loop_
_space_group_symop_operation_xyz
'x, y, z'
'-x, -y, -z'

loop_
_atom_site_label
_atom_site_type_symbol
_atom_site_fract_x
_atom_site_fract_y
_atom_site_fract_z
_atom_site_U_iso_or_equiv
_atom_site_adp_type
_atom_site_occupancy
_atom_site_site_symmetry_order
_atom_site_calc_flag
_atom_site_refinement_flags_posn
_atom_site_refinement_flags_adp
O1 O 0.39126(18) 0.32530(12) 0.24699(8) 0.0180(3) Uani 1 1 d . .
O2 O 0.12618(17) 0.41337(13) 0.14733(8) 0.0177(3) Uani 1 1 d . .
O3 O -0.13935(17) 0.33879(13) 0.03984(9) 0.0228(3) Uani 1 1 d . .
C1 C 0.3477(2) 0.39104(18) 0.15670(12) 0.0159(4) Uani 1 1 d . .
C2 C 0.4709(3) 0.54146(18) 0.16454(12) 0.0181(4) Uani 1 1 d . .
H2A H 0.3964 0.6162 0.1282 0.022 Uiso 1 1 calc R U
H2B H 0.6085 0.5323 0.1363 0.022 Uiso 1 1 calc R U
C3 C 0.4936(3) 0.58775(18) 0.27812(12) 0.0164(4) Uani 1 1 d . .
C4 C 0.4144(3) 0.44307(18) 0.32537(12) 0.0199(4) Uani 1 1 d . .
H4A H 0.5147 0.4172 0.3785 0.024 Uiso 1 1 calc R U
H4B H 0.2798 0.4576 0.3555 0.024 Uiso 1 1 calc R U
C5 C 0.3593(3) 0.71740(19) 0.30657(12) 0.0207(4) Uani 1 1 d . .
H5A H 0.3966 0.8032 0.2664 0.025 Uiso 1 1 calc R U
H5B H 0.2119 0.6855 0.2899 0.025 Uiso 1 1 calc R U
C6 C 0.3859(3) 0.7679(2) 0.41781(13) 0.0252(4) Uani 1 1 d . .
H6A H 0.3018 0.8545 0.4319 0.030 Uiso 1 1 calc R U
H6B H 0.3353 0.6856 0.4581 0.030 Uiso 1 1 calc R U
C7 C 0.6122(3) 0.8119(2) 0.44814(14) 0.0287(4) Uani 1 1 d . .
H7A H 0.6262 0.8369 0.5213 0.034 Uiso 1 1 calc R U
H7B H 0.6576 0.9024 0.4141 0.034 Uiso 1 1 calc R U
C8 C 0.7511(3) 0.6858(2) 0.42075(13) 0.0260(4) Uani 1 1 d . .
H8A H 0.7193 0.6005 0.4623 0.031 Uiso 1 1 calc R U
H8B H 0.8977 0.7213 0.4357 0.031 Uiso 1 1 calc R U
C9 C 0.7208(3) 0.6328(2) 0.30989(12) 0.0206(4) Uani 1 1 d . .
H9A H 0.8048 0.5459 0.2964 0.025 Uiso 1 1 calc R U
H9B H 0.7718 0.7140 0.2688 0.025 Uiso 1 1 calc R U
C10 C 0.3810(2) 0.28441(18) 0.07030(12) 0.0156(3) Uani 1 1 d . .
H10 H 0.5111 0.2476 0.0552 0.019 Uiso 1 1 calc R U
C11 C 0.2047(2) 0.24697(17) 0.01657(12) 0.0153(3) Uani 1 1 d . .
C12 C 0.0408(3) 0.33274(18) 0.06492(12) 0.0168(4) Uani 1 1 d . .
C13 C 0.1712(2) 0.14152(17) -0.07234(12) 0.0149(3) Uani 1 1 d . .
C14 C 0.3385(3) 0.06692(18) -0.10993(12) 0.0176(4) Uani 1 1 d . .
H14 H 0.4724 0.0864 -0.0781 0.021 Uiso 1 1 calc R U
C15 C 0.3119(3) -0.03420(18) -0.19231(12) 0.0181(4) Uani 1 1 d . .
H15 H 0.4278 -0.0827 -0.2164 0.022 Uiso 1 1 calc R U
C16 C 0.1177(3) -0.06626(18) -0.24077(12) 0.0181(4) Uani 1 1 d . .
C17 C -0.0480(3) 0.00705(19) -0.20348(13) 0.0207(4) Uani 1 1 d . .
H17 H -0.1818 -0.0135 -0.2352 0.025 Uiso 1 1 calc R U
C18 C -0.0230(3) 0.10945(19) -0.12108(12) 0.0196(4) Uani 1 1 d . .
H18 H -0.1393 0.1582 -0.0976 0.023 Uiso 1 1 calc R U
C19 C 0.0894(3) -0.1782(2) -0.33000(13) 0.0260(4) Uani 1 1 d . .
H19A H 0.2213 -0.1855 -0.3625 0.039 Uiso 1 1 calc R U
H19B H -0.0148 -0.1455 -0.3777 0.039 Uiso 1 1 calc R U
H19C H 0.0435 -0.2765 -0.3078 0.039 Uiso 1 1 calc R U

loop_
_atom_site_aniso_label
_atom_site_aniso_U_11
_atom_site_aniso_U_22
_atom_site_aniso_U_33
_atom_site_aniso_U_23
_atom_site_aniso_U_13
_atom_site_aniso_U_12
O1 0.0241(6) 0.0165(6) 0.0133(6) 0.0005(5) 0.0000(5) 0.0007(5)
O2 0.0143(6) 0.0219(6) 0.0169(6) -0.0027(5) 0.0023(4) 0.0028(5)
O3 0.0135(7) 0.0295(7) 0.0252(7) -0.0028(5) 0.0011(5) 0.0032(5)
C1 0.0122(8) 0.0209(9) 0.0151(8) 0.0021(7) 0.0021(6) 0.0030(6)
C2 0.0198(9) 0.0192(9) 0.0151(8) 0.0002(7) 0.0027(6) -0.0011(7)
C3 0.0177(9) 0.0172(8) 0.0142(8) 0.0014(6) 0.0019(6) 0.0002(6)
C4 0.0267(10) 0.0178(9) 0.0143(8) -0.0020(7) 0.0019(7) -0.0022(7)
C5 0.0216(9) 0.0208(9) 0.0201(9) 0.0023(7) 0.0033(7) 0.0023(7)
C6 0.0336(11) 0.0205(9) 0.0217(9) -0.0021(7) 0.0073(8) 0.0032(8)
C7 0.0395(12) 0.0259(10) 0.0187(9) -0.0045(8) 0.0031(8) -0.0083(8)
C8 0.0232(10) 0.0346(11) 0.0187(9) 0.0008(8) -0.0039(7) -0.0062(8)
C9 0.0185(9) 0.0246(9) 0.0187(9) 0.0022(7) 0.0013(7) 0.0005(7)
C10 0.0149(8) 0.0169(8) 0.0154(8) 0.0019(6) 0.0029(6) 0.0020(6)
C11 0.0163(8) 0.0154(8) 0.0149(8) 0.0044(6) 0.0027(6) 0.0018(6)
C12 0.0164(9) 0.0176(8) 0.0168(8) 0.0021(7) 0.0032(6) 0.0003(6)
C13 0.0165(8) 0.0143(8) 0.0142(8) 0.0033(6) 0.0006(6) 0.0006(6)
C14 0.0140(8) 0.0206(9) 0.0182(8) 0.0027(7) -0.0016(6) 0.0007(6)
C15 0.0195(9) 0.0170(8) 0.0188(9) 0.0021(7) 0.0034(7) 0.0044(7)
C16 0.0231(9) 0.0157(8) 0.0153(8) 0.0027(7) 0.0011(7) -0.0017(7)
C17 0.0174(9) 0.0226(9) 0.0212(9) 0.0002(7) -0.0027(7) -0.0023(7)
C18 0.0159(9) 0.0208(9) 0.0220(9) 0.0010(7) 0.0014(7) 0.0017(7)
C19 0.0286(10) 0.0238(10) 0.0242(10) -0.0045(8) 0.0019(8) -0.0020(8)

loop_
_atom_type_symbol
_atom_type_description
_atom_type_scat_dispersion_real
_atom_type_scat_dispersion_imag
_atom_type_scat_source
C C 0.0033 0.0016 'International Tables Vol C Tables 4.2.6.8 and 6.1.1.4'
H H 0.0000 0.0000 'International Tables Vol C Tables 4.2.6.8 and 6.1.1.4'
O O 0.0106 0.0060 'International Tables Vol C Tables 4.2.6.8 and 6.1.1.4'

loop_
_geom_angle_atom_site_label_1
_geom_angle_atom_site_label_2
_geom_angle_atom_site_label_3
_geom_angle
C1 O1 C4 107.70(12)
C12 O2 C1 109.50(12)
O1 C1 O2 109.08(12)
O1 C1 C10 110.12(13)
O2 C1 C10 103.63(12)
O1 C1 C2 105.83(13)
O2 C1 C2 109.90(13)
C10 C1 C2 118.11(13)
C1 C2 C3 105.16(13)
C1 C2 H2A 110.7
C3 C2 H2A 110.7
C1 C2 H2B 110.7
C3 C2 H2B 110.7
H2A C2 H2B 108.8
C5 C3 C9 109.46(14)
C5 C3 C4 110.59(13)
C9 C3 C4 111.97(13)
C5 C3 C2 111.79(13)
C9 C3 C2 110.53(13)
C4 C3 C2 102.37(13)
O1 C4 C3 107.58(12)
O1 C4 H4A 110.2
C3 C4 H4A 110.2
O1 C4 H4B 110.2
C3 C4 H4B 110.2
H4A C4 H4B 108.5
C6 C5 C3 112.34(14)
C6 C5 H5A 109.1
C3 C5 H5A 109.1
C6 C5 H5B 109.1
C3 C5 H5B 109.1
H5A C5 H5B 107.9
C7 C6 C5 111.14(15)
C7 C6 H6A 109.4
C5 C6 H6A 109.4
C7 C6 H6B 109.4
C5 C6 H6B 109.4
H6A C6 H6B 108.0
C6 C7 C8 111.48(15)
C6 C7 H7A 109.3
C8 C7 H7A 109.3
C6 C7 H7B 109.3
C8 C7 H7B 109.3
H7A C7 H7B 108.0
C7 C8 C9 111.57(15)
C7 C8 H8A 109.3
C9 C8 H8A 109.3
C7 C8 H8B 109.3
C9 C8 H8B 109.3
H8A C8 H8B 108.0
C8 C9 C3 112.80(14)
C8 C9 H9A 109.0
C3 C9 H9A 109.0
C8 C9 H9B 109.0
C3 C9 H9B 109.0
H9A C9 H9B 107.8
C11 C10 C1 111.36(14)
C11 C10 H10 124.3
C1 C10 H10 124.3
C10 C11 C13 128.10(15)
C10 C11 C12 106.55(14)
C13 C11 C12 125.35(14)
O3 C12 O2 121.21(15)
O3 C12 C11 129.85(15)
O2 C12 C11 108.92(13)
C18 C13 C14 117.64(15)
C18 C13 C11 122.62(15)
C14 C13 C11 119.73(14)
C15 C14 C13 121.19(15)
C15 C14 H14 119.4
C13 C14 H14 119.4
C14 C15 C16 121.08(15)
C14 C15 H15 119.5
C16 C15 H15 119.5
C17 C16 C15 117.78(15)
C17 C16 C19 121.48(15)
C15 C16 C19 120.74(15)
C18 C17 C16 121.71(15)
C18 C17 H17 119.1
C16 C17 H17 119.1
C17 C18 C13 120.60(15)
C17 C18 H18 119.7
C13 C18 H18 119.7
C16 C19 H19A 109.5
C16 C19 H19B 109.5
H19A C19 H19B 109.5
C16 C19 H19C 109.5
H19A C19 H19C 109.5
H19B C19 H19C 109.5

loop_
_geom_bond_atom_site_label_1
_geom_bond_atom_site_label_2
_geom_bond_distance
O1 C1 1.4032(19)
O1 C4 1.4370(19)
O2 C12 1.357(2)
O2 C1 1.4622(19)
O3 C12 1.205(2)
C1 C10 1.486(2)
C1 C2 1.518(2)
C2 C3 1.549(2)
C2 H2A 0.9900
C2 H2B 0.9900
C3 C5 1.535(2)
C3 C9 1.535(2)
C3 C4 1.548(2)
C4 H4A 0.9900
C4 H4B 0.9900
C5 C6 1.528(2)
C5 H5A 0.9900
C5 H5B 0.9900
C6 C7 1.523(3)
C6 H6A 0.9900
C6 H6B 0.9900
C7 C8 1.527(3)
C7 H7A 0.9900
C7 H7B 0.9900
C8 C9 1.530(2)
C8 H8A 0.9900
C8 H8B 0.9900
C9 H9A 0.9900
C9 H9B 0.9900
C10 C11 1.334(2)
C10 H10 0.9500
C11 C13 1.472(2)
C11 C12 1.497(2)
C13 C18 1.396(2)
C13 C14 1.405(2)
C14 C15 1.380(2)
C14 H14 0.9500
C15 C16 1.394(2)
C15 H15 0.9500
C16 C17 1.389(2)
C16 C19 1.508(2)
C17 C18 1.387(2)
C17 H17 0.9500
C18 H18 0.9500
C19 H19A 0.9800
C19 H19B 0.9800
C19 H19C 0.9800

loop_
_geom_torsion_atom_site_label_1
_geom_torsion_atom_site_label_2
_geom_torsion_atom_site_label_3
_geom_torsion_atom_site_label_4
_geom_torsion
C4 O1 C1 O2 -82.97(14)
C4 O1 C1 C10 163.94(13)
C4 O1 C1 C2 35.22(16)
C12 O2 C1 O1 -118.38(14)
C12 O2 C1 C10 -1.10(15)
C12 O2 C1 C2 126.01(14)
O1 C1 C2 C3 -27.74(16)
O2 C1 C2 C3 89.91(14)
C10 C1 C2 C3 -151.57(14)
C1 C2 C3 C5 -108.21(15)
C1 C2 C3 C9 129.60(14)
C1 C2 C3 C4 10.18(16)
C1 O1 C4 C3 -28.63(16)
C5 C3 C4 O1 129.28(14)
C9 C3 C4 O1 -108.35(15)
C2 C3 C4 O1 10.05(16)
C9 C3 C5 C6 -55.17(18)
C4 C3 C5 C6 68.65(18)
C2 C3 C5 C6 -177.98(14)
C3 C5 C6 C7 56.39(19)
C5 C6 C7 C8 -54.8(2)
C6 C7 C8 C9 53.8(2)
C7 C8 C9 C3 -54.2(2)
C5 C3 C9 C8 54.10(18)
C4 C3 C9 C8 -68.90(18)
C2 C3 C9 C8 177.66(14)
O1 C1 C10 C11 116.30(15)
O2 C1 C10 C11 -0.25(17)
C2 C1 C10 C11 -122.03(16)
C1 C10 C11 C13 -178.00(14)
C1 C10 C11 C12 1.36(17)
C1 O2 C12 O3 -176.92(14)
C1 O2 C12 C11 1.94(16)
C10 C11 C12 O3 176.65(17)
C13 C11 C12 O3 -4.0(3)
C10 C11 C12 O2 -2.08(17)
C13 C11 C12 O2 177.31(14)
C10 C11 C13 C18 178.67(16)
C12 C11 C13 C18 -0.6(2)
C10 C11 C13 C14 -0.2(2)
C12 C11 C13 C14 -179.44(14)
C18 C13 C14 C15 0.2(2)
C11 C13 C14 C15 179.09(14)
C13 C14 C15 C16 -0.3(2)
C14 C15 C16 C17 0.1(2)
C14 C15 C16 C19 -179.29(15)
C15 C16 C17 C18 0.3(2)
C19 C16 C17 C18 179.61(16)
C16 C17 C18 C13 -0.4(3)
C14 C13 C18 C17 0.1(2)
C11 C13 C18 C17 -178.74(15)
